data_4103400
loop_
_publ_author_name
'Atsushi Kobayashi'
'Masa-aki Dosen'
'Mee Chang'
'Kiyohiko Nakajima'
'Shin-ichiro Noro'
'Masako Kato'

_publ_contact_author_email akoba@sci.hokudai.ac.jp
_publ_contact_author_fax +81-11-706-3447
_publ_contact_author_name 'Atsushi Kobayashi'
_publ_contact_author_phone +81-11-706-3819
_publ_section_title
;
 Synthesis of Metal-Hydrazone Complexes and Vapochromic Behavior of Their
 Hydrogen-Bonded Proton-Transfer Assemblies
;
_journal_name_full 'Journal of the American Chemical Society'
_journal_page_first 15286
_journal_page_last 15298
_journal_paper_doi 10.1021/ja1063444
_journal_volume 132
_journal_year 2010
_chemical_formula_moiety 'C24 H18 Br4 N4 O6 Pd S '
_chemical_formula_sum 'C24 H18 Br4 N4 O6 Pd S'
_chemical_formula_weight 916.51
_space_group_IT_number 14
_symmetry_cell_setting monoclinic
_symmetry_Int_Tables_number 14
_symmetry_space_group_name_Hall '-P 2yn'
_symmetry_space_group_name_H-M 'P 1 21/n 1'
_audit_creation_date 2010-06-03
_audit_creation_method 'by CrystalStructure 3.8'
_cell_angle_alpha 90.0000(7)
_cell_angle_beta 98.1321(8)
_cell_angle_gamma 90.0000(7)
_cell_formula_units_Z 4
_cell_length_a 13.980(4)
_cell_length_b 4.8149(13)
_cell_length_c 42.220(12)
_cell_measurement_reflns_used 5582
_cell_measurement_temperature 150.1
_cell_measurement_theta_max 27.5
_cell_measurement_theta_min 3.0
_cell_volume 2813.3(14)
_computing_cell_refinement CrystalClear
_computing_data_collection CrystalClear
_computing_data_reduction CrystalStructure
_computing_publication_material 'CrystalStructure 3.8'
_computing_structure_refinement SHELXL
_computing_structure_solution SIR2004
_diffrn_ambient_temperature 150.1
_diffrn_detector_area_resol_mean 7.31
_diffrn_measured_fraction_theta_full 0.977
_diffrn_measured_fraction_theta_max 0.977
_diffrn_measurement_device_type 'Rigaku Mercury'
_diffrn_measurement_method \w
_diffrn_radiation_type 'Mo K\a'
_diffrn_radiation_wavelength 0.71070
_diffrn_reflns_av_R_equivalents 0.034
_diffrn_reflns_limit_h_max 17
_diffrn_reflns_limit_h_min -18
_diffrn_reflns_limit_k_max 6
_diffrn_reflns_limit_k_min -4
_diffrn_reflns_limit_l_max 54
_diffrn_reflns_limit_l_min -54
_diffrn_reflns_number 16116
_diffrn_reflns_theta_full 27.48
_diffrn_reflns_theta_max 27.48
_exptl_absorpt_coefficient_mu 6.480
_exptl_absorpt_correction_T_max 0.523
_exptl_absorpt_correction_T_min 0.311
_exptl_absorpt_correction_type multi-scan
_exptl_absorpt_process_details 'Jacobson, R. (1998) Private communication'
_exptl_crystal_colour black
_exptl_crystal_density_diffrn 2.164
_exptl_crystal_density_method 'not measured'
_exptl_crystal_description platelet
_exptl_crystal_F_000 1760.00
_exptl_crystal_size_max 0.30
_exptl_crystal_size_mid 0.10
_exptl_crystal_size_min 0.10
_refine_diff_density_max 1.98
_refine_diff_density_min -1.08
_refine_ls_extinction_method none
_refine_ls_goodness_of_fit_ref 0.857
_refine_ls_hydrogen_treatment refall
_refine_ls_number_parameters 362
_refine_ls_number_reflns 6296
_refine_ls_R_factor_gt 0.0384
_refine_ls_shift/su_max 0.0010
_refine_ls_structure_factor_coef Fsqd
_refine_ls_weighting_details 'w = 1/[\s^2^(Fo^2^)+(0.0000P)^2^+0.0000P] where P=(Fo^2^+2Fc^2^)/3'
_refine_ls_weighting_scheme calc
_refine_ls_wR_factor_ref 0.0670
_reflns_number_gt 3657
_reflns_number_total 6296
_reflns_threshold_expression F^2^>2.0\s(F^2^)
_cod_data_source_file ja1063444_si_009.cif
_cod_data_source_block '__Complex7_[PdBr(Hmtbhp)]2(HBA)2(H2BA)-2AN'
_cod_original_cell_volume 2813.3(13)
_cod_original_formula_sum 'C24 H18 Br4 N4 O6 Pd S '
_cod_database_code 4103400

loop_
_symmetry_equiv_pos_site_id
_symmetry_equiv_pos_as_xyz
1 +X,+Y,+Z
2 1/2-X,1/2+Y,1/2-Z
3 -X,-Y,-Z
4 1/2+X,1/2-Y,1/2+Z

loop_
_atom_site_label
_atom_site_type_symbol
_atom_site_fract_x
_atom_site_fract_y
_atom_site_fract_z
_atom_site_U_iso_or_equiv
_atom_site_adp_type
_atom_site_occupancy
_atom_site_symmetry_multiplicity
_atom_site_calc_flag
_atom_site_refinement_flags
Pd(1) Pd 1.11643(3) 0.18908(9) 0.344988(11) 0.03132(12) Uani 1.00 1 d .
Br(1) Br 1.23770(4) -0.16565(13) 0.341873(17) 0.04439(17) Uani 1.00 1 d .
Br(2) Br 0.88942(4) 0.13127(12) 0.476657(14) 0.03701(15) Uani 1.00 1 d .
Br(3) Br 0.68460(4) 0.56979(13) 0.333481(14) 0.03639(15) Uani 1.00 1 d .
Br(4) Br 0.43483(4) 0.64431(12) 0.433103(14) 0.03675(15) Uani 1.00 1 d .
S(1) S 1.08200(11) 0.1518(3) 0.29141(4) 0.0347(3) Uani 1.00 1 d .
O(1) O 0.6544(2) 0.7613(7) 0.40004(8) 0.0320(9) Uani 1.00 1 d .
O(2) O 0.7261(2) 0.5700(7) 0.45635(8) 0.0294(9) Uani 1.00 1 d .
O(3) O 0.9237(2) -0.0583(7) 0.40953(9) 0.0368(10) Uani 1.00 1 d .
O(4) O 0.8392(2) 0.1188(7) 0.35155(9) 0.0358(10) Uani 1.00 1 d .
O(5) O 0.5981(2) 1.0730(7) 0.45107(9) 0.0316(9) Uani 1.00 1 d .
O(6) O 0.3518(2) 0.6211(7) 0.49599(9) 0.0336(9) Uani 1.00 1 d .
N(1) N 1.0188(3) 0.4781(8) 0.34980(11) 0.0258(10) Uani 1.00 1 d .
N(2) N 1.0198(3) 0.5499(8) 0.38182(11) 0.0334(12) Uani 1.00 1 d .
N(3) N 1.1391(3) 0.2216(9) 0.39387(11) 0.0295(11) Uani 1.00 1 d .
N(4) N 0.4168(4) 0.4128(15) 0.30056(18) 0.091(2) Uani 1.00 1 d .
C(1) C 0.9891(3) 0.3926(10) 0.27614(14) 0.0301(14) Uani 1.00 1 d .
C(2) C 0.9630(4) 0.3823(11) 0.24327(14) 0.0405(16) Uani 1.00 1 d .
C(3) C 0.8933(4) 0.5603(11) 0.22831(15) 0.0420(16) Uani 1.00 1 d .
C(4) C 0.8462(4) 0.7377(11) 0.24644(14) 0.0377(16) Uani 1.00 1 d .
C(5) C 0.8689(3) 0.7413(11) 0.27929(13) 0.0320(14) Uani 1.00 1 d .
C(6) C 0.9399(4) 0.5678(11) 0.29482(14) 0.0306(14) Uani 1.00 1 d .
C(7) C 0.9576(3) 0.6062(10) 0.32954(13) 0.0289(13) Uani 1.00 1 d .
C(8) C 1.0815(3) 0.4175(10) 0.40436(14) 0.0276(13) Uani 1.00 1 d .
C(9) C 1.0856(4) 0.4789(10) 0.43662(13) 0.0301(14) Uani 1.00 1 d .
C(10) C 1.1499(3) 0.3341(11) 0.45855(14) 0.0325(14) Uani 1.00 1 d .
C(11) C 1.2081(4) 0.1347(11) 0.44756(15) 0.0398(16) Uani 1.00 1 d .
C(12) C 1.2017(4) 0.0835(11) 0.41543(15) 0.0367(15) Uani 1.00 1 d .
C(13) C 1.1828(4) 0.2926(14) 0.27484(15) 0.058(2) Uani 1.00 1 d .
C(14) C 0.7428(3) 0.4455(10) 0.37417(13) 0.0266(13) Uani 1.00 1 d .
C(15) C 0.7184(3) 0.5591(10) 0.40058(13) 0.0218(12) Uani 1.00 1 d .
C(16) C 0.7609(3) 0.4576(10) 0.43397(13) 0.0247(12) Uani 1.00 1 d .
C(17) C 0.8323(3) 0.2506(10) 0.43578(13) 0.0272(13) Uani 1.00 1 d .
C(18) C 0.8629(3) 0.1260(10) 0.40928(13) 0.0271(13) Uani 1.00 1 d .
C(19) C 0.8140(3) 0.2256(10) 0.37497(13) 0.0251(12) Uani 1.00 1 d .
C(20) C 0.4695(3) 0.8407(11) 0.47159(13) 0.0272(13) Uani 1.00 1 d .
C(21) C 0.5497(4) 1.0347(11) 0.47282(13) 0.0286(13) Uani 1.00 1 d .
C(22) C 0.4231(3) 0.7994(11) 0.49647(13) 0.0269(13) Uani 1.00 1 d .
C(23) C 0.4742(5) 0.2088(19) 0.35810(18) 0.111(3) Uani 1.00 1 d .
C(24) C 0.4417(5) 0.3214(18) 0.3263(2) 0.075(2) Uani 1.00 1 d .
H(1) H 0.9932 0.2523 0.2309 0.049 Uiso 1.00 1 c R
H(2) H 0.8780 0.5600 0.2057 0.050 Uiso 1.00 1 c R
H(3) H 0.7977 0.8588 0.2362 0.045 Uiso 1.00 1 c R
H(4) H 0.8355 0.8643 0.2915 0.038 Uiso 1.00 1 c R
H(5) H 0.9192 0.7425 0.3380 0.035 Uiso 1.00 1 c R
H(6) H 1.0450 0.6179 0.4435 0.036 Uiso 1.00 1 c R
H(7) H 1.1540 0.3714 0.4808 0.039 Uiso 1.00 1 c R
H(8) H 1.2525 0.0330 0.4623 0.048 Uiso 1.00 1 c R
H(9) H 1.2425 -0.0532 0.4082 0.044 Uiso 1.00 1 c R
H(10) H 1.1726 0.4916 0.2708 0.069 Uiso 1.00 1 c R
H(11) H 1.1890 0.1979 0.2547 0.069 Uiso 1.00 1 c R
H(12) H 1.2420 0.2654 0.2900 0.069 Uiso 1.00 1 c R
H(13) H 0.9808 0.6795 0.3873 0.040 Uiso 1.00 1 c R
H(14) H 0.6460 0.8002 0.4188 0.038 Uiso 1.00 1 c R
H(15) H 0.3371 0.6044 0.5145 0.040 Uiso 0.51 1 c R
H(16) H 0.5446 0.1877 0.3611 0.134 Uiso 1.00 1 c R
H(17) H 0.4440 0.0273 0.3602 0.134 Uiso 1.00 1 c R
H(18) H 0.4558 0.3358 0.3744 0.134 Uiso 1.00 1 c R

loop_
_atom_site_aniso_label
_atom_site_aniso_U_11
_atom_site_aniso_U_22
_atom_site_aniso_U_33
_atom_site_aniso_U_12
_atom_site_aniso_U_13
_atom_site_aniso_U_23
Pd(1) 0.0318(2) 0.0284(2) 0.0347(2) -0.0015(2) 0.0081(2) -0.0056(2)
Br(1) 0.0389(3) 0.0372(3) 0.0575(4) 0.0052(3) 0.0080(3) -0.0094(3)
Br(2) 0.0432(3) 0.0423(3) 0.0241(3) 0.0018(3) -0.0002(2) 0.0060(2)
Br(3) 0.0422(3) 0.0478(3) 0.0185(3) -0.0004(3) 0.0021(2) -0.0001(2)
Br(4) 0.0416(3) 0.0453(3) 0.0248(3) -0.0046(3) 0.0094(2) -0.0103(2)
S(1) 0.0381(9) 0.0321(8) 0.0355(9) -0.0026(7) 0.0106(7) -0.0087(7)
O(1) 0.039(2) 0.037(2) 0.021(2) 0.0075(19) 0.0076(18) -0.0027(18)
O(2) 0.039(2) 0.034(2) 0.017(2) -0.0026(19) 0.0089(17) -0.0023(17)
O(3) 0.039(2) 0.033(2) 0.038(2) 0.009(2) 0.003(2) -0.0032(19)
O(4) 0.046(2) 0.038(2) 0.024(2) 0.003(2) 0.0096(19) -0.0055(19)
O(5) 0.039(2) 0.037(2) 0.022(2) -0.0002(19) 0.0144(18) -0.0043(18)
O(6) 0.036(2) 0.042(2) 0.025(2) -0.009(2) 0.0126(18) -0.0102(19)
N(1) 0.029(2) 0.029(2) 0.020(2) -0.003(2) 0.006(2) 0.001(2)
N(2) 0.040(2) 0.031(2) 0.029(3) 0.006(2) 0.003(2) -0.006(2)
N(3) 0.029(2) 0.031(2) 0.029(2) -0.007(2) 0.006(2) 0.000(2)
N(4) 0.053(4) 0.125(6) 0.095(6) -0.006(4) 0.016(4) 0.021(5)
C(1) 0.034(3) 0.022(3) 0.036(3) -0.007(2) 0.012(2) -0.006(2)
C(2) 0.060(4) 0.033(3) 0.032(3) -0.002(3) 0.015(3) -0.003(2)
C(3) 0.056(4) 0.043(3) 0.028(3) -0.004(3) 0.007(3) 0.001(3)
C(4) 0.044(3) 0.037(3) 0.031(3) 0.004(3) 0.001(3) 0.004(2)
C(5) 0.037(3) 0.035(3) 0.024(3) -0.002(2) 0.006(2) 0.000(2)
C(6) 0.036(3) 0.032(3) 0.025(3) -0.009(2) 0.010(2) -0.003(2)
C(7) 0.033(3) 0.031(3) 0.026(3) -0.002(2) 0.013(2) -0.007(2)
C(8) 0.027(3) 0.025(3) 0.030(3) -0.008(2) 0.000(2) -0.000(2)
C(9) 0.037(3) 0.025(3) 0.029(3) -0.002(2) 0.007(2) -0.004(2)
C(10) 0.033(3) 0.034(3) 0.029(3) -0.010(2) -0.000(2) 0.003(2)
C(11) 0.039(3) 0.040(3) 0.038(4) 0.002(3) -0.005(3) 0.001(3)
C(12) 0.032(3) 0.029(3) 0.048(4) -0.001(2) 0.002(3) -0.000(3)
C(13) 0.043(4) 0.087(5) 0.048(4) -0.016(3) 0.023(3) -0.021(4)
C(14) 0.032(3) 0.028(3) 0.018(3) -0.005(2) -0.002(2) -0.000(2)
C(15) 0.021(2) 0.020(2) 0.025(3) -0.004(2) 0.005(2) -0.001(2)
C(16) 0.032(3) 0.026(3) 0.018(3) -0.014(2) 0.010(2) 0.001(2)
C(17) 0.032(3) 0.029(3) 0.021(3) -0.007(2) 0.001(2) 0.004(2)
C(18) 0.027(3) 0.024(3) 0.030(3) -0.006(2) 0.002(2) 0.001(2)
C(19) 0.027(3) 0.029(3) 0.022(3) -0.009(2) 0.011(2) -0.002(2)
C(20) 0.028(3) 0.032(3) 0.023(3) 0.003(2) 0.005(2) -0.004(2)
C(21) 0.035(3) 0.027(3) 0.024(3) 0.007(2) 0.007(2) 0.000(2)
C(22) 0.028(3) 0.029(3) 0.024(3) 0.002(2) 0.006(2) -0.001(2)
C(23) 0.091(7) 0.183(10) 0.058(6) -0.060(6) 0.001(5) 0.026(6)
C(24) 0.055(5) 0.096(7) 0.077(6) -0.014(5) 0.020(5) 0.004(5)

loop_
_atom_type_symbol
_atom_type_description
_atom_type_scat_dispersion_real
_atom_type_scat_dispersion_imag
_atom_type_scat_source
C C 0.003 0.002
;
International Tables for Crystallography
(1992, Vol. C, Tables 4.2.6.8 and 6.1.1.4)
;
H H 0.000 0.000
;
International Tables for Crystallography
(1992, Vol. C, Table 6.1.1.4)
;
Br Br -0.290 2.459
;
International Tables for Crystallography
(1992, Vol. C, Tables 4.2.6.8 and 6.1.1.4)
;
N N 0.006 0.003
;
International Tables for Crystallography
(1992, Vol. C, Tables 4.2.6.8 and 6.1.1.4)
;
O O 0.011 0.006
;
International Tables for Crystallography
(1992, Vol. C, Tables 4.2.6.8 and 6.1.1.4)
;
Pd Pd -0.999 1.007
;
International Tables for Crystallography
(1992, Vol. C, Tables 4.2.6.8 and 6.1.1.4)
;
S S 0.125 0.123
;
International Tables for Crystallography
(1992, Vol. C, Tables 4.2.6.8 and 6.1.1.4)
;

loop_
_geom_angle_atom_site_label_1
_geom_angle_atom_site_label_2
_geom_angle_atom_site_label_3
_geom_angle
_geom_angle_publ_flag
_geom_angle_site_symmetry_3
Br(1) Pd(1) S(1) 86.62(4) yes .
Br(1) Pd(1) N(1) 177.25(13) yes .
Br(1) Pd(1) N(3) 95.66(12) yes .
S(1) Pd(1) N(1) 96.12(13) yes .
S(1) Pd(1) N(3) 176.60(13) yes .
N(1) Pd(1) N(3) 81.59(18) yes .
Pd(1) S(1) C(1) 110.5(2) yes .
Pd(1) S(1) C(13) 107.1(2) yes .
C(1) S(1) C(13) 100.6(2) yes .
Pd(1) N(1) N(2) 111.2(2) yes .
Pd(1) N(1) C(7) 132.5(4) yes .
N(2) N(1) C(7) 116.3(4) yes .
N(1) N(2) C(8) 119.0(4) yes .
Pd(1) N(3) C(8) 111.6(3) yes .
Pd(1) N(3) C(12) 129.6(3) yes .
C(8) N(3) C(12) 118.8(4) yes .
S(1) C(1) C(2) 114.4(4) yes .
S(1) C(1) C(6) 125.2(4) yes .
C(2) C(1) C(6) 120.3(4) yes .
C(1) C(2) C(3) 120.3(5) yes .
C(2) C(3) C(4) 119.5(5) yes .
C(3) C(4) C(5) 120.5(5) yes .
C(4) C(5) C(6) 121.0(5) yes .
C(1) C(6) C(5) 118.1(5) yes .
C(1) C(6) C(7) 127.8(4) yes .
C(5) C(6) C(7) 113.9(5) yes .
N(1) C(7) C(6) 127.7(5) yes .
N(2) C(8) N(3) 116.6(5) yes .
N(2) C(8) C(9) 121.6(5) yes .
N(3) C(8) C(9) 121.7(4) yes .
C(8) C(9) C(10) 118.8(5) yes .
C(9) C(10) C(11) 118.9(5) yes .
C(10) C(11) C(12) 120.0(5) yes .
N(3) C(12) C(11) 121.8(5) yes .
Br(3) C(14) C(15) 120.2(3) yes .
Br(3) C(14) C(19) 117.3(3) yes .
C(15) C(14) C(19) 122.5(4) yes .
O(1) C(15) C(14) 122.9(4) yes .
O(1) C(15) C(16) 115.1(4) yes .
C(14) C(15) C(16) 122.0(4) yes .
O(2) C(16) C(15) 114.7(4) yes .
O(2) C(16) C(17) 128.1(4) yes .
C(15) C(16) C(17) 117.2(4) yes .
Br(2) C(17) C(16) 118.1(4) yes .
Br(2) C(17) C(18) 117.8(3) yes .
C(16) C(17) C(18) 124.1(4) yes .
O(3) C(18) C(17) 126.7(4) yes .
O(3) C(18) C(19) 115.8(4) yes .
C(17) C(18) C(19) 117.5(4) yes .
O(4) C(19) C(14) 124.7(4) yes .
O(4) C(19) C(18) 118.7(4) yes .
C(14) C(19) C(18) 116.6(4) yes .
Br(4) C(20) C(21) 117.1(4) yes .
Br(4) C(20) C(22) 120.9(4) yes .
C(21) C(20) C(22) 121.9(4) yes .
O(5) C(21) C(20) 124.9(4) yes .
O(5) C(21) C(22) 117.3(4) yes 3_676
C(20) C(21) C(22) 117.7(4) yes 3_676
O(6) C(22) C(20) 122.8(4) yes .
O(6) C(22) C(21) 117.0(4) yes 3_676
C(20) C(22) C(21) 120.3(4) yes 3_676
N(4) C(24) C(23) 179.0(8) yes .
C(15) O(1) H(14) 109.5 no .
C(22) O(6) H(15) 109.5 no .
N(1) N(2) H(13) 120.5(4) no .
C(8) N(2) H(13) 120.5(5) no .
C(1) C(2) H(1) 119.8(5) no .
C(3) C(2) H(1) 119.8(5) no .
C(2) C(3) H(2) 120.2(6) no .
C(4) C(3) H(2) 120.2(5) no .
C(3) C(4) H(3) 119.8(5) no .
C(5) C(4) H(3) 119.7(5) no .
C(4) C(5) H(4) 119.5(5) no .
C(6) C(5) H(4) 119.5(5) no .
N(1) C(7) H(5) 116.2(5) no .
C(6) C(7) H(5) 116.2(4) no .
C(8) C(9) H(6) 120.6(5) no .
C(10) C(9) H(6) 120.6(5) no .
C(9) C(10) H(7) 120.5(5) no .
C(11) C(10) H(7) 120.6(5) no .
C(10) C(11) H(8) 120.0(6) no .
C(12) C(11) H(8) 120.0(5) no .
N(3) C(12) H(9) 119.1(5) no .
C(11) C(12) H(9) 119.1(5) no .
S(1) C(13) H(10) 109.5(4) no .
S(1) C(13) H(11) 109.5(4) no .
S(1) C(13) H(12) 109.5(4) no .
H(10) C(13) H(11) 109.5(6) no .
H(10) C(13) H(12) 109.5(5) no .
H(11) C(13) H(12) 109.5(5) no .
C(24) C(23) H(16) 109.5(7) no .
C(24) C(23) H(17) 109.5(6) no .
C(24) C(23) H(18) 109.5(7) no .
H(16) C(23) H(17) 109.5(8) no .
H(16) C(23) H(18) 109.5(7) no .
H(17) C(23) H(18) 109.5(7) no .

loop_
_geom_bond_atom_site_label_1
_geom_bond_atom_site_label_2
_geom_bond_distance
_geom_bond_publ_flag
_geom_bond_site_symmetry_2
Pd(1) Br(1) 2.4232(7) yes .
Pd(1) S(1) 2.2523(17) yes .
Pd(1) N(1) 1.980(4) yes .
Pd(1) N(3) 2.049(4) yes .
Br(2) C(17) 1.886(5) yes .
Br(3) C(14) 1.891(5) yes .
Br(4) C(20) 1.883(5) yes .
S(1) C(1) 1.791(5) yes .
S(1) C(13) 1.793(6) yes .
O(1) C(15) 1.321(6) yes .
O(2) C(16) 1.246(6) yes .
O(3) C(18) 1.227(6) yes .
O(4) C(19) 1.210(6) yes .
O(5) C(21) 1.229(7) yes .
O(6) C(22) 1.314(6) yes .
N(1) N(2) 1.394(6) yes .
N(1) C(7) 1.279(6) yes .
N(2) C(8) 1.351(6) yes .
N(3) C(8) 1.355(7) yes .
N(3) C(12) 1.345(6) yes .
N(4) C(24) 1.180(11) yes .
C(1) C(2) 1.385(8) yes .
C(1) C(6) 1.400(8) yes .
C(2) C(3) 1.381(8) yes .
C(3) C(4) 1.375(8) yes .
C(4) C(5) 1.378(7) yes .
C(5) C(6) 1.389(7) yes .
C(6) C(7) 1.463(7) yes .
C(8) C(9) 1.387(8) yes .
C(9) C(10) 1.384(7) yes .
C(10) C(11) 1.380(8) yes .
C(11) C(12) 1.369(8) yes .
C(14) C(15) 1.329(7) yes .
C(14) C(19) 1.450(7) yes .
C(15) C(16) 1.530(7) yes .
C(16) C(17) 1.405(7) yes .
C(17) C(18) 1.390(7) yes .
C(18) C(19) 1.586(7) yes .
C(20) C(21) 1.455(7) yes .
C(20) C(22) 1.325(8) yes .
C(21) C(22) 1.525(7) yes 3_676
C(23) C(24) 1.458(11) yes .
O(1) H(14) 0.840 no .
O(6) H(15) 0.840 no .
N(2) H(13) 0.880(4) no .
C(2) H(1) 0.950(6) no .
C(3) H(2) 0.950(6) no .
C(4) H(3) 0.950(5) no .
C(5) H(4) 0.950(5) no .
C(7) H(5) 0.950(5) no .
C(9) H(6) 0.950(5) no .
C(10) H(7) 0.950(5) no .
C(11) H(8) 0.950(5) no .
C(12) H(9) 0.950(5) no .
C(13) H(10) 0.980(6) no .
C(13) H(11) 0.980(6) no .
C(13) H(12) 0.980(5) no .
C(23) H(16) 0.980(7) no .
C(23) H(17) 0.980(8) no .
C(23) H(18) 0.980(8) no .

loop_
_geom_contact_atom_site_label_1
_geom_contact_atom_site_label_2
_geom_contact_distance
_geom_contact_site_symmetry_2
Pd(1) Br(1) 3.5507(7) 1_565
Pd(1) C(7) 3.580(5) 1_545
Br(1) Pd(1) 3.5507(7) 1_545
Br(1) N(1) 3.565(4) 1_545
Br(2) O(2) 3.563(3) 1_545
Br(3) O(4) 3.431(3) 1_565
Br(3) C(3) 3.573(5) 2_655
Br(3) C(24) 3.572(8) .
Br(4) O(1) 3.591(3) .
Br(4) O(5) 3.586(3) 1_545
S(1) C(5) 3.551(5) 1_545
S(1) C(6) 3.457(5) 1_545
O(1) Br(4) 3.591(3) .
O(1) O(5) 2.827(5) .
O(1) C(17) 3.599(6) 1_565
O(1) C(18) 3.379(6) 1_565
O(1) C(19) 3.430(6) 1_565
O(1) C(23) 3.586(8) 1_565
O(2) Br(2) 3.563(3) 1_565
O(2) O(5) 2.978(5) 1_545
O(2) O(5) 3.001(5) .
O(2) O(6) 2.589(5) 3_666
O(2) C(21) 3.473(6) .
O(2) C(22) 3.558(6) 3_666
O(3) N(2) 2.679(5) 1_545
O(3) N(2) 3.492(5) .
O(3) N(3) 3.448(6) .
O(3) C(8) 3.380(6) 1_545
O(3) C(8) 3.210(6) .
O(3) C(9) 3.266(6) 1_545
O(3) C(9) 3.520(6) .
O(3) C(15) 3.385(6) 1_545
O(3) C(16) 3.513(6) 1_545
O(4) Br(3) 3.431(3) 1_545
O(4) N(1) 3.059(5) .
O(4) N(2) 3.377(5) .
O(4) C(7) 3.183(6) 1_545
O(4) C(7) 3.090(6) .
O(5) Br(4) 3.586(3) 1_565
O(5) O(1) 2.827(5) .
O(5) O(2) 3.001(5) .
O(5) O(2) 2.978(5) 1_565
O(5) C(16) 3.098(6) 1_565
O(5) C(17) 3.530(6) 1_565
O(6) O(2) 2.589(5) 3_666
O(6) C(10) 3.333(6) 1_455
O(6) C(11) 3.541(6) 1_455
O(6) C(16) 3.562(7) 3_666
O(6) C(20) 3.478(6) 3_666
N(1) Br(1) 3.565(4) 1_565
N(1) O(4) 3.059(5) .
N(1) C(19) 3.416(7) .
N(2) O(3) 3.492(5) .
N(2) O(3) 2.679(5) 1_565
N(2) O(4) 3.377(5) .
N(2) C(18) 3.322(7) .
N(2) C(19) 3.250(6) .
N(3) O(3) 3.448(6) .
N(4) C(2) 3.498(9) 2_655
N(4) C(3) 3.511(9) 2_645
N(4) C(13) 3.348(8) 1_455
C(1) C(5) 3.569(7) 1_545
C(2) N(4) 3.498(9) 2_645
C(2) C(4) 3.518(8) 1_545
C(3) Br(3) 3.573(5) 2_645
C(3) N(4) 3.511(9) 2_655
C(4) C(2) 3.518(8) 1_565
C(5) S(1) 3.551(5) 1_565
C(5) C(1) 3.569(7) 1_565
C(6) S(1) 3.457(5) 1_565
C(7) Pd(1) 3.580(5) 1_565
C(7) O(4) 3.090(6) .
C(7) O(4) 3.183(6) 1_565
C(7) C(19) 3.487(7) .
C(8) O(3) 3.210(6) .
C(8) O(3) 3.380(6) 1_565
C(8) C(18) 3.396(7) .
C(9) O(3) 3.520(6) .
C(9) O(3) 3.266(6) 1_565
C(9) C(11) 3.590(7) 1_565
C(9) C(12) 3.510(7) 1_565
C(9) C(18) 3.591(7) .
C(10) O(6) 3.333(6) 1_655
C(11) O(6) 3.541(6) 1_655
C(11) C(9) 3.590(7) 1_545
C(12) C(9) 3.510(7) 1_545
C(13) N(4) 3.348(8) 1_655
C(15) O(3) 3.385(6) 1_565
C(15) C(18) 3.385(7) 1_565
C(16) O(3) 3.513(6) 1_565
C(16) O(5) 3.098(6) 1_545
C(16) O(6) 3.562(7) 3_666
C(17) O(1) 3.599(6) 1_545
C(17) O(5) 3.530(6) 1_545
C(18) O(1) 3.379(6) 1_545
C(18) N(2) 3.322(7) .
C(18) C(8) 3.396(7) .
C(18) C(9) 3.591(7) .
C(18) C(15) 3.385(7) 1_545
C(19) O(1) 3.430(6) 1_545
C(19) N(1) 3.416(7) .
C(19) N(2) 3.250(6) .
C(19) C(7) 3.487(7) .
C(20) O(6) 3.478(6) 3_666
C(21) O(2) 3.473(6) .
C(22) O(2) 3.558(6) 3_666
C(22) C(22) 3.584(7) 3_666
C(23) O(1) 3.586(8) 1_545
C(24) Br(3) 3.572(8) .
Pd(1) H(5) 3.4766(4) 1_545
Br(1) H(10) 3.4320(6) 1_545
Br(1) H(12) 3.5143(6) 1_545
Br(1) H(17) 3.0250(5) 1_655
Br(2) H(6) 3.5746(5) 3_766
Br(2) H(7) 3.1243(5) 3_756
Br(2) H(7) 3.1041(5) 3_766
Br(2) H(8) 3.5573(6) 3_756
Br(2) H(15) 3.481 3_666
Br(3) H(1) 3.5263(5) 2_655
Br(3) H(2) 3.0185(6) 2_645
Br(3) H(2) 2.9426(6) 2_655
Br(3) H(3) 3.1570(6) 2_645
Br(3) H(4) 3.2653(6) .
Br(3) H(5) 3.3619(5) .
Br(3) H(16) 3.0359(6) .
Br(4) H(8) 3.5223(5) 1_465
Br(4) H(9) 3.1075(5) 1_465
Br(4) H(14) 3.184 .
Br(4) H(18) 2.9413(5) .
S(1) H(10) 3.5738(15) 1_545
O(1) H(16) 3.460(3) .
O(1) H(16) 2.926(3) 1_565
O(1) H(17) 3.423(3) 1_565
O(1) H(18) 3.497(3) .
O(2) H(7) 2.945(3) 3_766
O(2) H(15) 1.819 3_666
O(3) H(5) 3.160(3) 1_545
O(3) H(6) 2.585(3) 1_545
O(3) H(13) 1.824(3) 1_545
O(4) H(4) 2.810(3) 1_545
O(4) H(5) 2.245(3) 1_545
O(4) H(5) 3.283(3) .
O(4) H(13) 3.134(3) 1_545
O(4) H(13) 3.555(3) .
O(5) H(14) 2.070 .
O(6) H(7) 3.000(3) 1_455
O(6) H(8) 3.378(3) 1_455
O(6) H(8) 2.707(3) 1_465
N(3) H(13) 3.408(4) 1_545
N(4) H(1) 2.549(7) 2_655
N(4) H(2) 3.376(6) 2_645
N(4) H(10) 3.489(6) 1_455
N(4) H(11) 2.922(7) 2_655
N(4) H(12) 2.523(6) 1_455
C(1) H(4) 3.449(5) 1_545
C(2) H(3) 3.404(5) 1_545
C(3) H(3) 3.383(6) 2_645
C(3) H(4) 3.326(5) 2_645
C(4) H(1) 3.342(5) 1_565
C(4) H(3) 2.886(6) 2_645
C(4) H(4) 3.332(5) 2_645
C(5) H(3) 2.970(5) 2_645
C(6) H(3) 3.541(5) 2_645
C(8) H(9) 3.389(5) 1_565
C(9) H(9) 3.475(5) 1_565
C(10) H(15) 3.517 1_655
C(11) H(6) 3.363(5) 1_545
C(12) H(6) 3.460(5) 1_545
C(13) H(10) 3.318(6) 2_745
C(13) H(11) 3.034(6) 2_755
C(14) H(5) 3.393(5) .
C(14) H(13) 3.482(5) .
C(14) H(16) 3.015(5) .
C(15) H(16) 3.277(4) .
C(16) H(14) 3.566 1_545
C(16) H(15) 2.746 3_666
C(17) H(6) 3.436(5) .
C(17) H(14) 3.387 1_545
C(17) H(15) 3.450 3_666
C(18) H(13) 2.938(5) 1_545
C(18) H(13) 3.334(5) .
C(18) H(14) 3.489 1_545
C(19) H(5) 3.264(5) 1_545
C(19) H(5) 3.382(5) .
C(19) H(13) 3.505(5) 1_545
C(19) H(13) 3.185(5) .
C(20) H(8) 3.143(5) 1_465
C(20) H(14) 3.555 .
C(20) H(15) 3.435 3_666
C(21) H(14) 3.025 .
C(21) H(15) 3.467 3_666
C(22) H(8) 2.839(5) 1_465
C(24) H(1) 3.407(9) 2_655
C(24) H(2) 3.275(8) 2_645
C(24) H(12) 3.002(7) 1_455
H(1) Br(3) 3.5263(5) 2_645
H(1) N(4) 2.549(7) 2_645
H(1) C(4) 3.342(5) 1_545
H(1) C(24) 3.407(9) 2_645
H(1) H(3) 3.359 1_545
H(2) Br(3) 2.9426(6) 2_645
H(2) Br(3) 3.0185(6) 2_655
H(2) N(4) 3.376(6) 2_655
H(2) C(24) 3.275(8) 2_655
H(2) H(4) 3.148 2_645
H(2) H(16) 3.217 2_655
H(3) Br(3) 3.1570(6) 2_655
H(3) C(2) 3.404(5) 1_565
H(3) C(3) 3.383(6) 2_655
H(3) C(4) 2.886(6) 2_655
H(3) C(5) 2.970(5) 2_655
H(3) C(6) 3.541(5) 2_655
H(3) H(1) 3.359 1_565
H(3) H(3) 3.060 2_645
H(3) H(3) 3.060 2_655
H(3) H(4) 3.145 2_645
H(3) H(4) 3.186 2_655
H(4) Br(3) 3.2653(6) .
H(4) O(4) 2.810(3) 1_565
H(4) C(1) 3.449(5) 1_565
H(4) C(3) 3.326(5) 2_655
H(4) C(4) 3.332(5) 2_655
H(4) H(2) 3.148 2_655
H(4) H(3) 3.186 2_645
H(4) H(3) 3.145 2_655
H(5) Pd(1) 3.4766(4) 1_565
H(5) Br(3) 3.3619(5) .
H(5) O(3) 3.160(3) 1_565
H(5) O(4) 3.283(3) .
H(5) O(4) 2.245(3) 1_565
H(5) C(14) 3.393(5) .
H(5) C(19) 3.382(5) .
H(5) C(19) 3.264(5) 1_565
H(6) Br(2) 3.5746(5) 3_766
H(6) O(3) 2.585(3) 1_565
H(6) C(11) 3.363(5) 1_565
H(6) C(12) 3.460(5) 1_565
H(6) C(17) 3.436(5) .
H(6) H(8) 3.519 1_565
H(7) Br(2) 3.1243(5) 3_756
H(7) Br(2) 3.1041(5) 3_766
H(7) O(2) 2.945(3) 3_766
H(7) O(6) 3.000(3) 1_655
H(7) H(8) 3.600 1_565
H(7) H(15) 2.967 1_655
H(8) Br(2) 3.5573(6) 3_756
H(8) Br(4) 3.5223(5) 1_645
H(8) O(6) 2.707(3) 1_645
H(8) O(6) 3.378(3) 1_655
H(8) C(20) 3.143(5) 1_645
H(8) C(22) 2.839(5) 1_645
H(8) H(6) 3.519 1_545
H(8) H(7) 3.600 1_545
H(8) H(15) 3.128 1_645
H(9) Br(4) 3.1075(5) 1_645
H(9) C(8) 3.389(5) 1_545
H(9) C(9) 3.475(5) 1_545
H(10) Br(1) 3.4320(6) 1_565
H(10) S(1) 3.5738(15) 1_565
H(10) N(4) 3.489(6) 1_655
H(10) C(13) 3.318(6) 2_755
H(10) H(11) 3.482 1_565
H(10) H(11) 2.546 2_755
H(10) H(12) 3.258 2_755
H(11) N(4) 2.922(6) 2_645
H(11) C(13) 3.034(6) 2_745
H(11) H(10) 3.482 1_545
H(11) H(10) 2.546 2_745
H(11) H(11) 3.009 2_745
H(11) H(11) 3.009 2_755
H(11) H(12) 3.055 2_745
H(11) H(12) 3.530 2_755
H(12) Br(1) 3.5143(6) 1_565
H(12) N(4) 2.523(6) 1_655
H(12) C(24) 3.002(7) 1_655
H(12) H(10) 3.258 2_745
H(12) H(11) 3.530 2_745
H(12) H(11) 3.055 2_755
H(13) O(3) 1.824(3) 1_565
H(13) O(4) 3.555(3) .
H(13) O(4) 3.134(3) 1_565
H(13) N(3) 3.408(4) 1_565
H(13) C(14) 3.482(5) .
H(13) C(18) 3.334(5) .
H(13) C(18) 2.938(5) 1_565
H(13) C(19) 3.185(5) .
H(13) C(19) 3.505(5) 1_565
H(14) Br(4) 3.184 .
H(14) O(5) 2.070 .
H(14) C(16) 3.566 1_565
H(14) C(17) 3.387 1_565
H(14) C(18) 3.489 1_565
H(14) C(20) 3.555 .
H(14) C(21) 3.025 .
H(14) H(15) 3.403 3_666
H(14) H(16) 3.234 1_565
H(15) Br(2) 3.481 3_666
H(15) O(2) 1.819 3_666
H(15) C(10) 3.517 1_455
H(15) C(16) 2.746 3_666
H(15) C(17) 3.450 3_666
H(15) C(20) 3.435 3_666
H(15) C(21) 3.467 3_666
H(15) H(7) 2.967 1_455
H(15) H(8) 3.128 1_465
H(15) H(14) 3.403 3_666
H(16) Br(3) 3.0359(6) .
H(16) O(1) 2.926(3) 1_545
H(16) O(1) 3.460(3) .
H(16) C(14) 3.015(5) .
H(16) C(15) 3.277(4) .
H(16) H(2) 3.217 2_645
H(16) H(14) 3.234 1_545
H(17) Br(1) 3.0250(5) 1_455
H(17) O(1) 3.423(3) 1_545
H(17) H(18) 3.383 1_545
H(18) Br(4) 2.9413(5) .
H(18) O(1) 3.497(3) .
H(18) H(17) 3.383 1_565

loop_
_geom_torsion_atom_site_label_1
_geom_torsion_atom_site_label_2
_geom_torsion_atom_site_label_3
_geom_torsion_atom_site_label_4
_geom_torsion
_geom_torsion_site_symmetry_3
_geom_torsion_site_symmetry_4
Br(1) Pd(1) S(1) C(1) -178.38(19) . .
Br(1) Pd(1) S(1) C(13) -69.7(2) . .
Br(1) Pd(1) N(1) N(2) 4(2) . .
Br(1) Pd(1) N(1) C(7) -176(2) . .
Br(1) Pd(1) N(3) C(8) 178.5(3) . .
Br(1) Pd(1) N(3) C(12) -0.3(4) . .
S(1) Pd(1) N(1) N(2) 179.1(2) . .
S(1) Pd(1) N(1) C(7) -1.2(5) . .
N(1) Pd(1) S(1) C(1) 1.9(2) . .
N(1) Pd(1) S(1) C(13) 110.6(2) . .
S(1) Pd(1) N(3) C(8) -50(2) . .
S(1) Pd(1) N(3) C(12) 132(2) . .
N(3) Pd(1) S(1) C(1) 49(2) . .
N(3) Pd(1) S(1) C(13) 158(2) . .
N(1) Pd(1) N(3) C(8) -1.6(3) . .
N(1) Pd(1) N(3) C(12) 179.6(4) . .
N(3) Pd(1) N(1) N(2) 1.6(3) . .
N(3) Pd(1) N(1) C(7) -178.7(5) . .
Pd(1) S(1) C(1) C(2) -179.6(3) . .
Pd(1) S(1) C(1) C(6) -3.8(5) . .
C(13) S(1) C(1) C(2) 67.5(4) . .
C(13) S(1) C(1) C(6) -116.8(5) . .
Pd(1) N(1) N(2) C(8) -1.5(5) . .
Pd(1) N(1) C(7) C(6) 1.7(8) . .
N(2) N(1) C(7) C(6) -178.6(5) . .
C(7) N(1) N(2) C(8) 178.7(4) . .
N(1) N(2) C(8) N(3) 0.2(5) . .
N(1) N(2) C(8) C(9) -179.7(4) . .
Pd(1) N(3) C(8) N(2) 1.2(5) . .
Pd(1) N(3) C(8) C(9) -178.9(4) . .
Pd(1) N(3) C(12) C(11) 179.2(4) . .
C(8) N(3) C(12) C(11) 0.4(8) . .
C(12) N(3) C(8) N(2) -179.8(4) . .
C(12) N(3) C(8) C(9) 0.1(6) . .
S(1) C(1) C(2) C(3) -178.9(4) . .
S(1) C(1) C(6) C(5) -179.4(4) . .
S(1) C(1) C(6) C(7) 4.7(8) . .
C(2) C(1) C(6) C(5) -3.9(8) . .
C(2) C(1) C(6) C(7) -179.7(5) . .
C(6) C(1) C(2) C(3) 5.1(8) . .
C(1) C(2) C(3) C(4) -3.5(8) . .
C(2) C(3) C(4) C(5) 0.7(8) . .
C(3) C(4) C(5) C(6) 0.4(8) . .
C(4) C(5) C(6) C(1) 1.2(8) . .
C(4) C(5) C(6) C(7) 177.6(5) . .
C(1) C(6) C(7) N(1) -3.4(9) . .
C(5) C(6) C(7) N(1) -179.4(5) . .
N(2) C(8) C(9) C(10) 179.5(5) . .
N(3) C(8) C(9) C(10) -0.4(8) . .
C(8) C(9) C(10) C(11) 0.3(7) . .
C(9) C(10) C(11) C(12) 0.2(6) . .
C(10) C(11) C(12) N(3) -0.6(8) . .
Br(3) C(14) C(15) O(1) -0.5(7) . .
Br(3) C(14) C(15) C(16) 177.7(3) . .
Br(3) C(14) C(19) O(4) 0.8(7) . .
Br(3) C(14) C(19) C(18) 179.4(3) . .
C(15) C(14) C(19) O(4) -179.1(5) . .
C(15) C(14) C(19) C(18) -0.5(7) . .
C(19) C(14) C(15) O(1) 179.3(4) . .
C(19) C(14) C(15) C(16) -2.5(8) . .
O(1) C(15) C(16) O(2) 3.2(6) . .
O(1) C(15) C(16) C(17) -177.4(4) . .
C(14) C(15) C(16) O(2) -175.1(4) . .
C(14) C(15) C(16) C(17) 4.3(7) . .
O(2) C(16) C(17) Br(2) -3.1(7) . .
O(2) C(16) C(17) C(18) 176.3(5) . .
C(15) C(16) C(17) Br(2) 177.7(3) . .
C(15) C(16) C(17) C(18) -2.9(7) . .
Br(2) C(17) C(18) O(3) 0.7(7) . .
Br(2) C(17) C(18) C(19) 179.5(3) . .
C(16) C(17) C(18) O(3) -178.7(5) . .
C(16) C(17) C(18) C(19) 0.1(6) . .
O(3) C(18) C(19) O(4) -0.6(7) . .
O(3) C(18) C(19) C(14) -179.3(4) . .
C(17) C(18) C(19) O(4) -179.6(4) . .
C(17) C(18) C(19) C(14) 1.8(7) . .
Br(4) C(20) C(21) O(5) -2.4(7) . .
Br(4) C(20) C(21) C(22) 178.5(3) . 3_676
Br(4) C(20) C(22) O(6) 0.5(7) . .
Br(4) C(20) C(22) C(21) -178.5(3) . 3_676
C(21) C(20) C(22) O(6) -178.6(4) . .
C(21) C(20) C(22) C(21) 2.4(7) . 3_676
C(22) C(20) C(21) O(5) 176.7(5) . .
C(22) C(20) C(21) C(22) -2.3(7) . 3_676
O(5) C(21) C(22) O(6) 2.2(7) 3_676 3_676
O(5) C(21) C(22) C(20) -176.8(4) 3_676 3_676
C(20) C(21) C(22) O(6) -178.7(4) 3_676 3_676
C(20) C(21) C(22) C(20) 2.3(7) 3_676 3_676
